data_7220588
loop_
_publ_author_name
'Zhu, Ming-Chang'
'Cui, Xiao-Ting'
'Zhao, Fu-Chen'
'Ma, Xiao-Yu'
'Han, Zheng-Bo'
'Gao, En-Jun'

_publ_section_title
;
 Synthesis, characterization, and DNA interaction of novel Pt(ii)
 complexes and their cytotoxicity, apoptosis and molecular docking
;
_journal_issue 59
_journal_name_full 'RSC Adv.'
_journal_page_first 47798
_journal_paper_doi 10.1039/C5RA04972E
_journal_volume 5
_journal_year 2015
_chemical_formula_sum 'C6 H6 N2 O6 Pt'
_chemical_formula_weight 397.22
_chemical_name_systematic
;
?
;
_space_group_IT_number 14
_symmetry_cell_setting monoclinic
_symmetry_space_group_name_Hall '-P 2ybc'
_symmetry_space_group_name_H-M 'P 1 21/c 1'
_atom_sites_solution_hydrogens geom
_atom_sites_solution_primary direct
_atom_sites_solution_secondary difmap
_audit_creation_method SHELXL-97
_audit_update_record
;
2009-11-25 deposited with the CCDC.
2015-05-22 downloaded from the CCDC.
;
_cell_angle_alpha 90.00
_cell_angle_beta 99.097(2)
_cell_angle_gamma 90.00
_cell_formula_units_Z 4
_cell_length_a 8.2784(10)
_cell_length_b 7.0371(9)
_cell_length_c 16.043(2)
_cell_measurement_temperature 293(2)
_cell_volume 922.8(2)
_computing_cell_refinement 'Bruker SMART'
_computing_data_collection 'Bruker SMART'
_computing_data_reduction 'Bruker SAINT'
_computing_molecular_graphics 'Bruker SHELXTL'
_computing_publication_material 'Bruker SHELXTL'
_computing_structure_refinement 'SHELXL-97 (Sheldrick, 1997)'
_computing_structure_solution 'SHELXS-97 (Sheldrick, 1990)'
_diffrn_ambient_temperature 293(2)
_diffrn_measured_fraction_theta_full 0.995
_diffrn_measured_fraction_theta_max 0.995
_diffrn_measurement_device_type 'CCD area detector'
_diffrn_measurement_method 'phi and omega scans'
_diffrn_radiation_monochromator graphite
_diffrn_radiation_source 'fine-focus sealed tube'
_diffrn_radiation_type MoK\a
_diffrn_radiation_wavelength 0.71073
_diffrn_reflns_av_R_equivalents 0.0186
_diffrn_reflns_av_sigmaI/netI 0.0204
_diffrn_reflns_limit_h_max 9
_diffrn_reflns_limit_h_min -8
_diffrn_reflns_limit_k_max 8
_diffrn_reflns_limit_k_min -7
_diffrn_reflns_limit_l_max 19
_diffrn_reflns_limit_l_min -18
_diffrn_reflns_number 4657
_diffrn_reflns_theta_full 25.38
_diffrn_reflns_theta_max 25.38
_diffrn_reflns_theta_min 2.49
_exptl_absorpt_coefficient_mu 15.217
_exptl_absorpt_correction_type multi-scan
_exptl_absorpt_process_details SADABS
_exptl_crystal_density_diffrn 2.859
_exptl_crystal_density_method 'not measured'
_exptl_crystal_F_000 728
_exptl_crystal_size_max 0.10
_exptl_crystal_size_mid 0.08
_exptl_crystal_size_min 0.06
_refine_diff_density_max 0.984
_refine_diff_density_min -0.549
_refine_diff_density_rms 0.118
_refine_ls_extinction_method none
_refine_ls_goodness_of_fit_ref 1.043
_refine_ls_hydrogen_treatment mixed
_refine_ls_matrix_type full
_refine_ls_number_parameters 152
_refine_ls_number_reflns 1684
_refine_ls_number_restraints 6
_refine_ls_restrained_S_all 1.041
_refine_ls_R_factor_all 0.0205
_refine_ls_R_factor_gt 0.0185
_refine_ls_shift/su_max 0.001
_refine_ls_shift/su_mean 0.000
_refine_ls_structure_factor_coef Fsqd
_refine_ls_weighting_details 'calc w=1/[\s^2^(Fo^2^)+(0.0253P)^2^+1.5984P] where P=(Fo^2^+2Fc^2^)/3'
_refine_ls_weighting_scheme calc
_refine_ls_wR_factor_gt 0.0456
_refine_ls_wR_factor_ref 0.0466
_reflns_number_gt 1566
_reflns_number_total 1684
_reflns_threshold_expression >2sigma(I)
_cod_data_source_file c5ra04972e1.cif
_cod_data_source_block sa141m
_cod_depositor_comments
;
The following automatic conversions were performed:

'_symmetry_cell_setting' value 'Monoclinic' changed to 'monoclinic'
according to
/usr/data/users/saulius/crontab/automatic-downloads/rss-feeds/RSC/lib/dictionaries/cif_core.dic
dictionary named 'cif_core.dic' version 2.4.2 from 2011-04-26.

Automatic conversion script
Id: cif_fix_values 3271 2015-04-21 07:52:19Z andrius 
;
_cod_original_cell_volume 922.9(2)
_cod_original_sg_symbol_H-M P2(1)/c
_cod_database_code 7220588

loop_
_symmetry_equiv_pos_as_xyz
'x, y, z'
'-x, y+1/2, -z+1/2'
'-x, -y, -z'
'x, -y-1/2, z-1/2'

loop_
_atom_site_label
_atom_site_type_symbol
_atom_site_fract_x
_atom_site_fract_y
_atom_site_fract_z
_atom_site_U_iso_or_equiv
_atom_site_adp_type
_atom_site_occupancy
_atom_site_symmetry_multiplicity
_atom_site_calc_flag
_atom_site_refinement_flags
Pt1 Pt 0.32435(2) 0.20207(2) 0.895678(10) 0.02392(8) Uani 1 1 d .
C1 C 0.2573(5) -0.0113(7) 1.0348(3) 0.0235(9) Uani 1 1 d .
C2 C 0.1958(6) -0.1526(7) 1.0812(3) 0.0263(10) Uani 1 1 d .
C3 C 0.1113(8) -0.3200(8) 0.9600(3) 0.0424(14) Uani 1 1 d .
H3 H 0.0640 -0.4280 0.9330 0.051 Uiso 1 1 calc R
C4 C 0.1667(7) -0.1790(7) 0.9116(3) 0.0317(11) Uani 1 1 d .
H4 H 0.1550 -0.1917 0.8532 0.038 Uiso 1 1 calc R
C5 C 0.3545(6) 0.1549(7) 1.0722(3) 0.0268(10) Uani 1 1 d .
C6 C 0.2012(6) -0.1451(7) 1.1775(3) 0.0295(11) Uani 1 1 d .
N1 N 0.2370(5) -0.0249(5) 0.9494(2) 0.0259(8) Uani 1 1 d .
N2 N 0.1225(6) -0.3082(6) 1.0437(3) 0.0393(11) Uani 1 1 d .
O1 O 0.1048(4) -0.0379(6) 1.2043(2) 0.0422(9) Uani 1 1 d .
O2 O 0.3021(5) -0.2535(6) 1.2191(2) 0.0440(9) Uani 1 1 d .
O3 O 0.3855(5) 0.1767(5) 1.1483(2) 0.0382(9) Uani 1 1 d .
O4 O 0.4081(5) 0.2665(5) 1.0176(2) 0.0335(8) Uani 1 1 d .
O5 O 0.4300(6) 0.4358(6) 0.8520(3) 0.0556(11) Uani 1 1 d D
O6 O 0.2257(6) 0.1361(7) 0.7746(3) 0.0532(11) Uani 1 1 d D
H5A H 0.506(6) 0.405(11) 0.824(4) 0.07(2) Uiso 1 1 d D
H5B H 0.42(3) 0.556(6) 0.848(16) 0.51(18) Uiso 1 1 d D
H6A H 0.23(3) 0.07(3) 0.730(10) 0.43(15) Uiso 1 1 d D
H6B H 0.18(7) 0.06(5) 0.81(2) 1.5(9) Uiso 1 1 d D

loop_
_atom_site_aniso_label
_atom_site_aniso_U_11
_atom_site_aniso_U_22
_atom_site_aniso_U_33
_atom_site_aniso_U_23
_atom_site_aniso_U_13
_atom_site_aniso_U_12
Pt1 0.03064(12) 0.02169(12) 0.02026(12) 0.00061(7) 0.00660(8) -0.00297(7)
C1 0.025(2) 0.024(2) 0.022(2) -0.0002(19) 0.0045(17) -0.0004(19)
C2 0.031(3) 0.025(2) 0.023(2) 0.0002(19) 0.0045(19) -0.0036(19)
C3 0.064(4) 0.032(3) 0.031(3) -0.006(2) 0.007(3) -0.023(3)
C4 0.044(3) 0.026(3) 0.024(2) -0.006(2) 0.004(2) -0.007(2)
C5 0.030(3) 0.027(2) 0.023(2) -0.0015(19) 0.0049(19) -0.0039(19)
C6 0.035(3) 0.029(3) 0.024(2) 0.001(2) 0.006(2) -0.009(2)
N1 0.031(2) 0.025(2) 0.0215(19) 0.0007(16) 0.0032(15) -0.0033(17)
N2 0.058(3) 0.031(2) 0.030(2) -0.0001(18) 0.009(2) -0.019(2)
O1 0.041(2) 0.050(2) 0.038(2) -0.0065(18) 0.0149(16) 0.0003(18)
O2 0.056(3) 0.047(2) 0.029(2) 0.0118(17) 0.0050(18) 0.003(2)
O3 0.052(2) 0.038(2) 0.026(2) -0.0062(15) 0.0082(16) -0.0170(17)
O4 0.048(2) 0.0322(18) 0.0197(17) 0.0019(14) 0.0046(15) -0.0166(16)
O5 0.070(3) 0.047(3) 0.054(3) 0.006(2) 0.023(2) -0.013(2)
O6 0.073(3) 0.057(3) 0.029(2) 0.001(2) 0.0072(19) -0.015(2)

loop_
_atom_type_symbol
_atom_type_description
_atom_type_scat_dispersion_real
_atom_type_scat_dispersion_imag
_atom_type_scat_source
C C 0.0033 0.0016 'International Tables Vol C Tables 4.2.6.8 and 6.1.1.4'
H H 0.0000 0.0000 'International Tables Vol C Tables 4.2.6.8 and 6.1.1.4'
N N 0.0061 0.0033 'International Tables Vol C Tables 4.2.6.8 and 6.1.1.4'
O O 0.0106 0.0060 'International Tables Vol C Tables 4.2.6.8 and 6.1.1.4'
Pt Pt -1.7033 8.3905 'International Tables Vol C Tables 4.2.6.8 and 6.1.1.4'

loop_
_geom_angle_atom_site_label_1
_geom_angle_atom_site_label_2
_geom_angle_atom_site_label_3
_geom_angle
N1 Pt1 O4 81.61(14)
N1 Pt1 O6 96.38(16)
O4 Pt1 O6 176.43(16)
N1 Pt1 O5 174.16(17)
O4 Pt1 O5 92.96(16)
O6 Pt1 O5 89.16(18)
N1 C1 C2 119.6(4)
N1 C1 C5 115.7(4)
C2 C1 C5 124.6(4)
N2 C2 C1 121.4(4)
N2 C2 C6 114.6(4)
C1 C2 C6 124.0(4)
N2 C3 C4 123.0(5)
N1 C4 C3 119.3(5)
O3 C5 O4 123.9(4)
O3 C5 C1 121.1(4)
O4 C5 C1 114.9(4)
O1 C6 O2 127.5(5)
O1 C6 C2 117.2(4)
O2 C6 C2 115.3(5)
C4 N1 C1 119.6(4)
C4 N1 Pt1 127.9(3)
C1 N1 Pt1 112.5(3)
C3 N2 C2 117.1(4)
C5 O4 Pt1 114.4(3)

loop_
_geom_bond_atom_site_label_1
_geom_bond_atom_site_label_2
_geom_bond_distance
Pt1 N1 2.004(4)
Pt1 O4 2.021(3)
Pt1 O6 2.038(4)
Pt1 O5 2.038(4)
C1 N1 1.357(5)
C1 C2 1.386(6)
C1 C5 1.491(6)
C2 N2 1.347(6)
C2 C6 1.540(6)
C3 N2 1.334(7)
C3 C4 1.382(7)
C4 N1 1.331(6)
C5 O3 1.218(6)
C5 O4 1.305(6)
C6 O1 1.225(6)
C6 O2 1.244(6)
